data_7206328
loop_
_publ_author_name
'Wang, Wen-Yue'
'Yang, Ze-Li'
'Wang, Cheng-Jie'
'Lu, Hui-Jie'
'Zang, Shuang-Quan'
'Li, Gang'

_publ_section_title
;
 2-Phenyl-4,5-imidazole dicarboxylate-based metal--organic frameworks
 assembled under hydro(solvo)thermal conditions
;
_journal_issue 15
_journal_name_full CrystEngComm
_journal_page_first 4895
_journal_paper_doi 10.1039/c1ce05394a
_journal_volume 13
_journal_year 2011
_chemical_formula_sum 'C22 H12 N4 O9 Pb3'
_chemical_formula_weight 1097.93
_chemical_name_systematic
;

?

;
_space_group_IT_number 14
_symmetry_cell_setting monoclinic
_symmetry_space_group_name_Hall '-P 2ybc'
_symmetry_space_group_name_H-M 'P 1 21/c 1'
_atom_sites_solution_hydrogens geom
_atom_sites_solution_primary direct
_atom_sites_solution_secondary difmap
_audit_creation_method SHELXL-97
_cell_angle_alpha 90.00
_cell_angle_beta 93.9050(10)
_cell_angle_gamma 90.00
_cell_formula_units_Z 4
_cell_length_a 20.0411(3)
_cell_length_b 8.38050(10)
_cell_length_c 13.2718(2)
_cell_measurement_reflns_used 9652
_cell_measurement_temperature 296(2)
_cell_measurement_theta_max 27.49
_cell_measurement_theta_min 2.64
_cell_volume 2223.88(5)
_computing_cell_refinement 'Bruker SMART'
_computing_data_collection 'Bruker SMART'
_computing_data_reduction 'Bruker SAINT'
_computing_molecular_graphics 'Bruker SHELXTL'
_computing_publication_material 'Bruker SHELXTL'
_computing_structure_refinement 'SHELXL-97 (Sheldrick, 1997)'
_computing_structure_solution 'SHELXS-97 (Sheldrick, 1990)'
_diffrn_ambient_temperature 296(2)
_diffrn_measured_fraction_theta_full 0.999
_diffrn_measured_fraction_theta_max 0.999
_diffrn_measurement_device_type 'CCD area detector'
_diffrn_measurement_method 'phi and omega scans'
_diffrn_radiation_monochromator graphite
_diffrn_radiation_source 'fine-focus sealed tube'
_diffrn_radiation_type MoK\a
_diffrn_radiation_wavelength 0.71073
_diffrn_reflns_av_R_equivalents 0.0523
_diffrn_reflns_av_sigmaI/netI 0.0434
_diffrn_reflns_limit_h_max 24
_diffrn_reflns_limit_h_min -24
_diffrn_reflns_limit_k_max 10
_diffrn_reflns_limit_k_min -10
_diffrn_reflns_limit_l_max 16
_diffrn_reflns_limit_l_min -16
_diffrn_reflns_number 19418
_diffrn_reflns_theta_full 25.50
_diffrn_reflns_theta_max 25.50
_diffrn_reflns_theta_min 2.04
_diffrn_standards_decay_% 0
_diffrn_standards_interval_count 0
_diffrn_standards_interval_time 0
_diffrn_standards_number 0
_exptl_absorpt_coefficient_mu 22.723
_exptl_absorpt_correction_T_max 0.1889
_exptl_absorpt_correction_T_min 0.1318
_exptl_absorpt_correction_type multi-scan
_exptl_absorpt_process_details sadabs
_exptl_crystal_colour colourless
_exptl_crystal_density_diffrn 3.279
_exptl_crystal_density_method 'not measured'
_exptl_crystal_description block
_exptl_crystal_F_000 1960
_exptl_crystal_size_max 0.15
_exptl_crystal_size_mid 0.13
_exptl_crystal_size_min 0.11
_refine_diff_density_max 3.863
_refine_diff_density_min -2.498
_refine_diff_density_rms 0.545
_refine_ls_extinction_method none
_refine_ls_goodness_of_fit_ref 1.073
_refine_ls_hydrogen_treatment constr
_refine_ls_matrix_type full
_refine_ls_number_parameters 343
_refine_ls_number_reflns 4119
_refine_ls_number_restraints 210
_refine_ls_restrained_S_all 1.055
_refine_ls_R_factor_all 0.0603
_refine_ls_R_factor_gt 0.0544
_refine_ls_shift/su_max 0.000
_refine_ls_shift/su_mean 0.000
_refine_ls_structure_factor_coef Fsqd
_refine_ls_weighting_details 'calc w=1/[\s^2^(Fo^2^)+(0.1510P)^2^+0.0000P] where P=(Fo^2^+2Fc^2^)/3'
_refine_ls_weighting_scheme calc
_refine_ls_wR_factor_gt 0.1827
_refine_ls_wR_factor_ref 0.1905
_reflns_number_gt 3557
_reflns_number_total 4119
_reflns_threshold_expression >2sigma(I)
_cod_data_source_file c1ce05394a.txt
_cod_data_source_block c
_cod_depositor_comments
;
The following automatic conversions were performed:

'_symmetry_cell_setting' value 'Monoclinic' changed to 'monoclinic'
according to /home/saulius/struct/CIF-dictionaries/cif_core.dic
dictionary named 'cif_core.dic' version 2.4.1 from 2010-06-29.

Automatic conversion script
Id: cif_fix_values 1715 2011-07-08 13:25:40Z adriana 
;
_cod_original_sg_symbol_H-M P2(1)/c
_cod_database_code 7206328

loop_
_symmetry_equiv_pos_as_xyz
'x, y, z'
'-x, y+1/2, -z+1/2'
'-x, -y, -z'
'x, -y-1/2, z-1/2'

loop_
_atom_site_label
_atom_site_type_symbol
_atom_site_fract_x
_atom_site_fract_y
_atom_site_fract_z
_atom_site_U_iso_or_equiv
_atom_site_adp_type
_atom_site_occupancy
_atom_site_symmetry_multiplicity
_atom_site_calc_flag
_atom_site_refinement_flags
_atom_site_disorder_assembly
_atom_site_disorder_group
Pb1 Pb 0.09890(3) 1.10153(6) 0.04574(4) 0.0240(2) Uani 1 1 d . . .
Pb2 Pb 0.24862(3) 0.68457(6) 0.10607(4) 0.0286(2) Uani 1 1 d . . .
Pb3 Pb 0.02882(3) 0.51267(6) 0.17493(4) 0.0263(2) Uani 1 1 d . . .
O1 O 0.1689(5) 0.8971(10) 0.1464(7) 0.021(2) Uani 1 1 d . . .
O2 O 0.0768(5) 0.9490(11) 0.2165(7) 0.0216(19) Uani 1 1 d . . .
O3 O 0.0077(5) 0.7465(11) 0.3491(7) 0.026(2) Uani 1 1 d . . .
O4 O 0.0396(4) 0.6298(11) 0.4914(7) 0.022(2) Uani 1 1 d . . .
O5 O 0.1277(6) 0.1727(11) -0.2865(7) 0.028(2) Uani 1 1 d . . .
O6 O 0.0708(6) 0.1760(12) -0.1480(7) 0.034(3) Uani 1 1 d . . .
O7 O 0.0650(5) 0.4410(12) -0.0046(7) 0.026(2) Uani 1 1 d . . .
O8 O 0.1445(4) 0.5823(10) 0.0756(7) 0.020(2) Uani 1 1 d . . .
N1 N 0.2131(6) 0.6895(13) 0.2881(8) 0.021(2) Uani 1 1 d U . .
N2 N 0.1688(6) 0.5898(12) 0.4264(8) 0.020(2) Uani 1 1 d U . .
N3 N 0.2356(6) 0.5009(12) -0.0527(8) 0.024(2) Uani 1 1 d U . .
N4 N 0.2320(6) 0.3392(13) -0.1896(8) 0.023(2) Uani 1 1 d U . .
C1 C 0.2235(8) 0.5985(15) 0.3715(10) 0.023(2) Uani 1 1 d U . .
C2 C 0.1497(7) 0.7469(15) 0.2899(9) 0.020(2) Uani 1 1 d U . .
C3 C 0.1223(7) 0.6829(14) 0.3737(9) 0.018(2) Uani 1 1 d U . .
C4 C 0.1290(8) 0.8715(15) 0.2138(9) 0.022(3) Uani 1 1 d U . .
C5 C 0.0544(7) 0.6929(14) 0.4072(10) 0.019(3) Uani 1 1 d . . .
C6 C 0.2874(8) 0.5243(17) 0.4008(10) 0.027(2) Uani 1 1 d U . .
C7 C 0.2951(9) 0.4105(18) 0.4784(12) 0.036(3) Uani 1 1 d U . .
H7 H 0.2574 0.3778 0.5099 0.043 Uiso 1 1 calc R . .
C8 C 0.3545(9) 0.346(2) 0.5094(13) 0.043(3) Uani 1 1 d U . .
H8 H 0.3576 0.2786 0.5649 0.052 Uiso 1 1 calc R . .
C9 C 0.4141(10) 0.382(2) 0.4568(15) 0.050(3) Uani 1 1 d U . .
H9 H 0.4545 0.3306 0.4727 0.060 Uiso 1 1 calc R . .
C10 C 0.4077(9) 0.499(2) 0.3812(14) 0.047(3) Uani 1 1 d U . .
H10 H 0.4451 0.5294 0.3483 0.056 Uiso 1 1 calc R . .
C11 C 0.3476(9) 0.567(2) 0.3551(13) 0.039(3) Uani 1 1 d U . .
H11 H 0.3454 0.6454 0.3053 0.047 Uiso 1 1 calc R . .
C12 C 0.2695(7) 0.4452(17) -0.1316(10) 0.025(2) Uani 1 1 d U . .
C13 C 0.1724(7) 0.3289(15) -0.1498(9) 0.019(2) Uani 1 1 d U . .
C14 C 0.1746(7) 0.4296(15) -0.0639(10) 0.022(2) Uani 1 1 d U . .
C15 C 0.1191(7) 0.2194(15) -0.1981(10) 0.022(3) Uani 1 1 d . . .
C16 C 0.1245(7) 0.4852(14) 0.0039(9) 0.018(3) Uani 1 1 d . . .
C17 C 0.3378(9) 0.4928(19) -0.1515(13) 0.036(2) Uani 1 1 d U . .
C18 C 0.3847(9) 0.542(2) -0.0735(15) 0.048(3) Uani 1 1 d U . .
H18 H 0.3724 0.5385 -0.0072 0.057 Uiso 1 1 calc R . .
C19 C 0.4450(10) 0.594(2) -0.0904(17) 0.058(3) Uani 1 1 d U . .
H19 H 0.4756 0.6238 -0.0381 0.069 Uiso 1 1 calc R . .
C20 C 0.4606(10) 0.600(3) -0.1936(18) 0.063(4) Uani 1 1 d U . .
H20 H 0.5020 0.6417 -0.2073 0.076 Uiso 1 1 calc R . .
C21 C 0.4223(10) 0.554(3) -0.2683(17) 0.060(3) Uani 1 1 d U . .
H21 H 0.4368 0.5555 -0.3334 0.073 Uiso 1 1 calc R . .
C22 C 0.3560(10) 0.500(2) -0.2500(14) 0.046(3) Uani 1 1 d U . .
H22 H 0.3262 0.4695 -0.3033 0.055 Uiso 1 1 calc R . .
O9 O 0.2620(8) 0.3932(13) 0.1616(9) 0.057(4) Uani 1 1 d D . .
H1W H 0.3017 0.4146 0.1530 0.085 Uiso 1 1 d RD . .
H2W H 0.2590 0.3340 0.2112 0.085 Uiso 1 1 d RD . .

loop_
_atom_site_aniso_label
_atom_site_aniso_U_11
_atom_site_aniso_U_22
_atom_site_aniso_U_33
_atom_site_aniso_U_23
_atom_site_aniso_U_13
_atom_site_aniso_U_12
Pb1 0.0382(4) 0.0164(3) 0.0174(3) -0.00021(18) 0.0024(2) -0.0037(2)
Pb2 0.0335(4) 0.0281(4) 0.0249(4) -0.0023(2) 0.0069(3) -0.0057(2)
Pb3 0.0331(4) 0.0226(3) 0.0236(3) -0.0075(2) 0.0049(3) -0.0035(2)
O1 0.024(5) 0.022(5) 0.016(4) 0.005(4) 0.000(4) 0.002(4)
O2 0.023(5) 0.024(5) 0.018(4) 0.004(4) 0.004(4) 0.004(4)
O3 0.031(6) 0.025(5) 0.021(5) 0.006(4) -0.003(4) 0.007(4)
O4 0.011(5) 0.024(5) 0.031(5) 0.011(4) 0.010(4) 0.006(4)
O5 0.043(7) 0.021(5) 0.020(5) -0.006(4) -0.005(4) -0.002(4)
O6 0.056(8) 0.026(5) 0.018(5) -0.002(4) -0.006(5) -0.010(5)
O7 0.025(6) 0.026(5) 0.027(5) -0.006(4) 0.007(4) 0.002(4)
O8 0.015(5) 0.021(5) 0.025(5) -0.003(4) 0.007(4) -0.003(4)
N1 0.028(5) 0.021(4) 0.014(4) 0.002(3) 0.003(4) -0.003(4)
N2 0.029(5) 0.017(4) 0.015(4) 0.001(3) 0.001(4) 0.002(4)
N3 0.034(5) 0.017(4) 0.020(5) -0.001(4) 0.000(4) -0.002(4)
N4 0.029(5) 0.019(4) 0.021(4) -0.002(4) 0.005(4) -0.002(4)
C1 0.032(4) 0.019(4) 0.018(4) -0.003(4) 0.001(4) 0.000(4)
C2 0.033(5) 0.019(4) 0.007(4) 0.002(4) 0.004(4) 0.001(4)
C3 0.030(5) 0.015(5) 0.009(4) 0.002(4) 0.003(4) -0.002(4)
C4 0.042(7) 0.018(5) 0.005(5) 0.002(4) -0.007(5) -0.004(5)
C5 0.020(7) 0.014(6) 0.023(7) -0.007(5) 0.006(6) -0.006(5)
C6 0.031(5) 0.026(5) 0.022(5) -0.007(4) 0.000(4) 0.002(4)
C7 0.042(6) 0.030(6) 0.034(6) 0.001(5) -0.003(5) 0.001(5)
C8 0.047(6) 0.040(6) 0.042(6) 0.005(5) -0.003(5) 0.006(5)
C9 0.041(6) 0.052(7) 0.056(7) 0.002(6) -0.006(6) 0.006(6)
C10 0.030(6) 0.056(7) 0.055(7) 0.004(6) 0.010(6) 0.006(6)
C11 0.031(5) 0.044(6) 0.044(6) 0.000(5) 0.006(5) 0.000(5)
C12 0.031(5) 0.023(5) 0.023(5) -0.004(4) 0.003(4) -0.002(4)
C13 0.026(5) 0.015(5) 0.017(5) 0.000(4) 0.004(4) 0.003(4)
C14 0.034(5) 0.014(5) 0.020(5) 0.003(4) 0.004(4) -0.003(4)
C15 0.030(8) 0.015(6) 0.021(7) 0.001(5) 0.002(6) -0.003(6)
C16 0.027(8) 0.010(6) 0.018(6) 0.004(5) -0.002(6) 0.006(5)
C17 0.033(5) 0.037(5) 0.037(5) -0.009(5) 0.003(4) -0.006(5)
C18 0.036(6) 0.047(7) 0.059(6) -0.011(6) -0.004(5) -0.006(6)
C19 0.035(6) 0.061(8) 0.076(7) -0.014(7) -0.003(6) -0.010(6)
C20 0.037(7) 0.071(8) 0.083(8) -0.020(7) 0.017(6) -0.006(6)
C21 0.044(7) 0.071(8) 0.069(7) -0.016(7) 0.025(6) -0.009(7)
C22 0.036(6) 0.055(7) 0.050(6) -0.012(6) 0.019(5) -0.006(6)
O9 0.110(12) 0.029(6) 0.032(6) 0.003(5) 0.013(7) -0.004(7)

loop_
_atom_type_symbol
_atom_type_description
_atom_type_scat_dispersion_real
_atom_type_scat_dispersion_imag
_atom_type_scat_source
C C 0.0033 0.0016 'International Tables Vol C Tables 4.2.6.8 and 6.1.1.4'
H H 0.0000 0.0000 'International Tables Vol C Tables 4.2.6.8 and 6.1.1.4'
N N 0.0061 0.0033 'International Tables Vol C Tables 4.2.6.8 and 6.1.1.4'
O O 0.0106 0.0060 'International Tables Vol C Tables 4.2.6.8 and 6.1.1.4'
Pb Pb -3.3944 10.1111 'International Tables Vol C Tables 4.2.6.8 and 6.1.1.4'

loop_
_geom_angle_atom_site_label_1
_geom_angle_atom_site_label_2
_geom_angle_atom_site_label_3
_geom_angle
_geom_angle_site_symmetry_1
_geom_angle_site_symmetry_3
_geom_angle_publ_flag
O4 Pb1 O1 81.7(3) 4_575 . ?
O4 Pb1 O2 75.9(3) 4_575 . ?
O1 Pb1 O2 49.2(3) . . ?
O4 Pb1 O6 80.1(3) 4_575 1_565 ?
O1 Pb1 O6 137.6(3) . 1_565 ?
O2 Pb1 O6 153.5(3) . 1_565 ?
O4 Pb1 N2 66.7(3) 4_575 4_575 ?
O1 Pb1 N2 67.6(3) . 4_575 ?
O2 Pb1 N2 109.6(3) . 4_575 ?
O6 Pb1 N2 70.1(3) 1_565 4_575 ?
O8 Pb2 O1 73.2(3) . . ?
O8 Pb2 O9 76.6(4) . . ?
O1 Pb2 O9 132.9(4) . . ?
O8 Pb2 N1 82.1(3) . . ?
O1 Pb2 N1 63.9(3) . . ?
O9 Pb2 N1 77.0(4) . . ?
O8 Pb2 N3 66.0(4) . . ?
O1 Pb2 N3 124.7(3) . . ?
O9 Pb2 N3 70.9(4) . . ?
N1 Pb2 N3 138.7(3) . . ?
O3 Pb3 O5 71.4(3) 2_545 4_566 ?
O3 Pb3 O7 76.3(3) 2_545 . ?
O5 Pb3 O7 77.4(3) 4_566 . ?
O3 Pb3 O2 68.7(3) 2_545 2_545 ?
O5 Pb3 O2 113.7(3) 4_566 2_545 ?
O7 Pb3 O2 136.1(3) . 2_545 ?
C4 O1 Pb2 118.8(8) . . ?
C4 O1 Pb1 97.7(8) . . ?
Pb2 O1 Pb1 135.6(4) . . ?
C4 O2 Pb1 92.2(7) . . ?
C4 O2 Pb3 144.9(8) . 2 ?
Pb1 O2 Pb3 122.8(3) . 2 ?
C5 O3 Pb3 129.2(8) . 2 ?
C5 O4 Pb1 117.4(8) . 4_576 ?
C15 O5 Pb3 102.9(9) . 4_565 ?
C15 O6 Pb1 117.1(9) . 1_545 ?
C16 O7 Pb3 100.0(8) . . ?
C16 O8 Pb2 127.2(8) . . ?
C1 N1 C2 106.2(11) . . ?
C1 N1 Pb2 136.6(9) . . ?
C2 N1 Pb2 110.0(8) . . ?
C1 N2 C3 103.9(11) . . ?
C1 N2 Pb1 144.4(8) . 4_576 ?
C3 N2 Pb1 105.9(8) . 4_576 ?
C14 N3 C12 104.8(11) . . ?
C14 N3 Pb2 112.8(8) . . ?
C12 N3 Pb2 142.4(10) . . ?
C13 N4 C12 106.9(11) . . ?
N1 C1 N2 112.7(12) . . ?
N1 C1 C6 123.1(13) . . ?
N2 C1 C6 124.2(12) . . ?
N1 C2 C3 107.5(11) . . ?
N1 C2 C4 116.9(11) . . ?
C3 C2 C4 135.2(13) . . ?
N2 C3 C2 109.7(12) . . ?
N2 C3 C5 119.5(11) . . ?
C2 C3 C5 130.7(12) . . ?
O2 C4 O1 120.8(11) . . ?
O2 C4 C2 123.1(12) . . ?
O1 C4 C2 116.1(13) . . ?
O3 C5 O4 118.2(12) . . ?
O3 C5 C3 120.3(12) . . ?
O4 C5 C3 120.9(12) . . ?
C7 C6 C11 115.2(15) . . ?
C7 C6 C1 122.6(14) . . ?
C11 C6 C1 122.1(13) . . ?
C8 C7 C6 123.1(17) . . ?
C8 C7 H7 118.4 . . ?
C6 C7 H7 118.4 . . ?
C7 C8 C9 120.7(17) . . ?
C7 C8 H8 119.7 . . ?
C9 C8 H8 119.7 . . ?
C10 C9 C8 116.7(17) . . ?
C10 C9 H9 121.7 . . ?
C8 C9 H9 121.7 . . ?
C11 C10 C9 121.0(18) . . ?
C11 C10 H10 119.5 . . ?
C9 C10 H10 119.5 . . ?
C10 C11 C6 123.0(16) . . ?
C10 C11 H11 118.5 . . ?
C6 C11 H11 118.5 . . ?
N4 C12 N3 111.8(13) . . ?
N4 C12 C17 124.0(13) . . ?
N3 C12 C17 124.2(13) . . ?
N4 C13 C14 107.3(12) . . ?
N4 C13 C15 119.6(11) . . ?
C14 C13 C15 133.1(13) . . ?
N3 C14 C13 109.2(12) . . ?
N3 C14 C16 116.1(11) . . ?
C13 C14 C16 134.1(13) . . ?
O5 C15 O6 124.0(13) . . ?
O5 C15 C13 116.3(12) . . ?
O6 C15 C13 119.6(12) . . ?
O7 C16 O8 120.0(12) . . ?
O7 C16 C14 122.7(12) . . ?
O8 C16 C14 117.3(12) . . ?
C22 C17 C18 118.3(17) . . ?
C22 C17 C12 119.4(15) . . ?
C18 C17 C12 122.1(15) . . ?
C19 C18 C17 123(2) . . ?
C19 C18 H18 118.5 . . ?
C17 C18 H18 118.5 . . ?
C18 C19 C20 116.1(19) . . ?
C18 C19 H19 122.0 . . ?
C20 C19 H19 122.0 . . ?
C21 C20 C19 125(2) . . ?
C21 C20 H20 117.4 . . ?
C19 C20 H20 117.4 . . ?
C20 C21 C22 119(2) . . ?
C20 C21 H21 120.7 . . ?
C22 C21 H21 120.7 . . ?
C17 C22 C21 118.6(18) . . ?
C17 C22 H22 120.7 . . ?
C21 C22 H22 120.7 . . ?
Pb2 O9 H1W 80.7 . . ?
Pb2 O9 H2W 142.0 . . ?
H1W O9 H2W 111.1 . . ?

loop_
_geom_bond_atom_site_label_1
_geom_bond_atom_site_label_2
_geom_bond_distance
_geom_bond_site_symmetry_2
_geom_bond_publ_flag
Pb1 O4 2.361(9) 4_575 ?
Pb1 O1 2.537(8) . ?
Pb1 O2 2.665(9) . ?
Pb1 O6 2.668(10) 1_565 ?
Pb1 N2 2.710(11) 4_575 ?
Pb2 O8 2.267(9) . ?
Pb2 O1 2.475(9) . ?
Pb2 O9 2.559(11) . ?
Pb2 N1 2.565(10) . ?
Pb2 N3 2.608(11) . ?
Pb3 O3 2.362(9) 2_545 ?
Pb3 O5 2.543(10) 4_566 ?
Pb3 O7 2.607(9) . ?
Pb3 O2 2.695(9) 2_545 ?
O1 C4 1.258(17) . ?
O2 C4 1.234(17) . ?
O2 Pb3 2.695(9) 2 ?
O3 C5 1.255(17) . ?
O3 Pb3 2.362(9) 2 ?
O4 C5 1.290(16) . ?
O4 Pb1 2.361(9) 4_576 ?
O5 C15 1.260(16) . ?
O5 Pb3 2.543(10) 4_565 ?
O6 C15 1.264(17) . ?
O6 Pb1 2.668(10) 1_545 ?
O7 C16 1.246(16) . ?
O8 C16 1.295(15) . ?
N1 C1 1.348(17) . ?
N1 C2 1.360(18) . ?
N2 C1 1.360(18) . ?
N2 C3 1.371(17) . ?
N2 Pb1 2.710(11) 4_576 ?
N3 C14 1.360(18) . ?
N3 C12 1.368(18) . ?
N4 C13 1.342(17) . ?
N4 C12 1.367(18) . ?
C1 C6 1.45(2) . ?
C2 C3 1.382(17) . ?
C2 C4 1.492(17) . ?
C3 C5 1.461(18) . ?
C6 C7 1.41(2) . ?
C6 C11 1.43(2) . ?
C7 C8 1.34(2) . ?
C7 H7 0.9300 . ?
C8 C9 1.46(3) . ?
C8 H8 0.9300 . ?
C9 C10 1.40(3) . ?
C9 H9 0.9300 . ?
C10 C11 1.36(2) . ?
C10 H10 0.9300 . ?
C11 H11 0.9300 . ?
C12 C17 1.47(2) . ?
C13 C14 1.417(18) . ?
C13 C15 1.516(19) . ?
C14 C16 1.470(19) . ?
C17 C22 1.38(2) . ?
C17 C18 1.41(2) . ?
C18 C19 1.32(3) . ?
C18 H18 0.9300 . ?
C19 C20 1.43(3) . ?
C19 H19 0.9300 . ?
C20 C21 1.27(3) . ?
C20 H20 0.9300 . ?
C21 C22 1.44(3) . ?
C21 H21 0.9300 . ?
C22 H22 0.9300 . ?
O9 H1W 0.8311 . ?
O9 H2W 0.8296 . ?

loop_
_geom_hbond_atom_site_label_D
_geom_hbond_atom_site_label_H
_geom_hbond_atom_site_label_A
_geom_hbond_distance_DH
_geom_hbond_distance_HA
_geom_hbond_distance_DA
_geom_hbond_angle_DHA
_geom_hbond_site_symmetry_A
O9 H2W N4 0.83 2.06 2.866(16) 165.2 4_566

loop_
_geom_torsion_atom_site_label_1
_geom_torsion_atom_site_label_2
_geom_torsion_atom_site_label_3
_geom_torsion_atom_site_label_4
_geom_torsion
_geom_torsion_site_symmetry_1
_geom_torsion_site_symmetry_2
_geom_torsion_site_symmetry_3
_geom_torsion_site_symmetry_4
_geom_torsion_publ_flag
O8 Pb2 O1 C4 59.9(9) . . . . ?
O9 Pb2 O1 C4 7.7(11) . . . . ?
N1 Pb2 O1 C4 -29.4(9) . . . . ?
N3 Pb2 O1 C4 103.3(9) . . . . ?
O8 Pb2 O1 Pb1 -81.3(5) . . . . ?
O9 Pb2 O1 Pb1 -133.6(6) . . . . ?
N1 Pb2 O1 Pb1 -170.6(7) . . . . ?
N3 Pb2 O1 Pb1 -37.9(7) . . . . ?
O4 Pb1 O1 C4 -76.2(8) 4_575 . . . ?
O2 Pb1 O1 C4 2.4(7) . . . . ?
O6 Pb1 O1 C4 -141.5(8) 1_565 . . . ?
N2 Pb1 O1 C4 -144.4(8) 4_575 . . . ?
O4 Pb1 O1 Pb2 70.2(5) 4_575 . . . ?
O2 Pb1 O1 Pb2 148.7(7) . . . . ?
O6 Pb1 O1 Pb2 4.8(8) 1_565 . . . ?
N2 Pb1 O1 Pb2 2.0(5) 4_575 . . . ?
O4 Pb1 O2 C4 88.7(8) 4_575 . . . ?
O1 Pb1 O2 C4 -2.4(7) . . . . ?
O6 Pb1 O2 C4 114.6(9) 1_565 . . . ?
N2 Pb1 O2 C4 30.2(9) 4_575 . . . ?
O4 Pb1 O2 Pb3 -94.3(5) 4_575 . . 2 ?
O1 Pb1 O2 Pb3 174.6(6) . . . 2 ?
O6 Pb1 O2 Pb3 -68.4(9) 1_565 . . 2 ?
N2 Pb1 O2 Pb3 -152.8(4) 4_575 . . 2 ?
O3 Pb3 O7 C16 -130.4(8) 2_545 . . . ?
O5 Pb3 O7 C16 -56.8(8) 4_566 . . . ?
O2 Pb3 O7 C16 -167.9(7) 2_545 . . . ?
O1 Pb2 O8 C16 143.5(10) . . . . ?
O9 Pb2 O8 C16 -73.0(10) . . . . ?
N1 Pb2 O8 C16 -151.4(10) . . . . ?
N3 Pb2 O8 C16 1.8(9) . . . . ?
O8 Pb2 N1 C1 100.3(13) . . . . ?
O1 Pb2 N1 C1 175.3(14) . . . . ?
O9 Pb2 N1 C1 22.3(13) . . . . ?
N3 Pb2 N1 C1 61.6(15) . . . . ?
O8 Pb2 N1 C2 -44.3(8) . . . . ?
O1 Pb2 N1 C2 30.8(8) . . . . ?
O9 Pb2 N1 C2 -122.3(9) . . . . ?
N3 Pb2 N1 C2 -83.0(10) . . . . ?
O8 Pb2 N3 C14 -5.7(8) . . . . ?
O1 Pb2 N3 C14 -51.8(9) . . . . ?
O9 Pb2 N3 C14 77.7(9) . . . . ?
N1 Pb2 N3 C14 36.9(11) . . . . ?
O8 Pb2 N3 C12 175.9(16) . . . . ?
O1 Pb2 N3 C12 129.8(15) . . . . ?
O9 Pb2 N3 C12 -100.7(16) . . . . ?
N1 Pb2 N3 C12 -141.5(14) . . . . ?
C2 N1 C1 N2 1.8(15) . . . . ?
Pb2 N1 C1 N2 -143.6(10) . . . . ?
C2 N1 C1 C6 -175.6(12) . . . . ?
Pb2 N1 C1 C6 39(2) . . . . ?
C3 N2 C1 N1 -0.6(14) . . . . ?
Pb1 N2 C1 N1 145.7(11) 4_576 . . . ?
C3 N2 C1 C6 176.8(12) . . . . ?
Pb1 N2 C1 C6 -37(2) 4_576 . . . ?
C1 N1 C2 C3 -2.3(14) . . . . ?
Pb2 N1 C2 C3 153.2(8) . . . . ?
C1 N1 C2 C4 171.0(11) . . . . ?
Pb2 N1 C2 C4 -33.5(13) . . . . ?
C1 N2 C3 C2 -0.8(14) . . . . ?
Pb1 N2 C3 C2 -161.2(9) 4_576 . . . ?
C1 N2 C3 C5 175.6(11) . . . . ?
Pb1 N2 C3 C5 15.3(13) 4_576 . . . ?
N1 C2 C3 N2 2.0(14) . . . . ?
C4 C2 C3 N2 -169.5(14) . . . . ?
N1 C2 C3 C5 -174.0(12) . . . . ?
C4 C2 C3 C5 15(3) . . . . ?
Pb1 O2 C4 O1 4.2(13) . . . . ?
Pb3 O2 C4 O1 -171.4(9) 2 . . . ?
Pb1 O2 C4 C2 -177.3(11) . . . . ?
Pb3 O2 C4 C2 7(2) 2 . . . ?
Pb2 O1 C4 O2 -158.2(10) . . . . ?
Pb1 O1 C4 O2 -4.5(14) . . . . ?
Pb2 O1 C4 C2 23.3(14) . . . . ?
Pb1 O1 C4 C2 177.0(9) . . . . ?
N1 C2 C4 O2 -169.4(12) . . . . ?
C3 C2 C4 O2 1(2) . . . . ?
N1 C2 C4 O1 9.1(17) . . . . ?
C3 C2 C4 O1 179.9(14) . . . . ?
Pb3 O3 C5 O4 99.9(13) 2 . . . ?
Pb3 O3 C5 C3 -88.3(14) 2 . . . ?
Pb1 O4 C5 O3 140.4(9) 4_576 . . . ?
Pb1 O4 C5 C3 -31.3(15) 4_576 . . . ?
N2 C3 C5 O3 -164.0(11) . . . . ?
C2 C3 C5 O3 12(2) . . . . ?
N2 C3 C5 O4 7.7(18) . . . . ?
C2 C3 C5 O4 -176.7(13) . . . . ?
N1 C1 C6 C7 -169.9(13) . . . . ?
N2 C1 C6 C7 13(2) . . . . ?
N1 C1 C6 C11 13(2) . . . . ?
N2 C1 C6 C11 -164.5(13) . . . . ?
C11 C6 C7 C8 1(2) . . . . ?
C1 C6 C7 C8 -176.8(15) . . . . ?
C6 C7 C8 C9 -6(3) . . . . ?
C7 C8 C9 C10 7(3) . . . . ?
C8 C9 C10 C11 -4(3) . . . . ?
C9 C10 C11 C6 -1(3) . . . . ?
C7 C6 C11 C10 3(2) . . . . ?
C1 C6 C11 C10 -179.7(16) . . . . ?
C13 N4 C12 N3 1.7(16) . . . . ?
C13 N4 C12 C17 -178.5(14) . . . . ?
C14 N3 C12 N4 -1.5(16) . . . . ?
Pb2 N3 C12 N4 177.0(10) . . . . ?
C14 N3 C12 C17 178.8(14) . . . . ?
Pb2 N3 C12 C17 -3(2) . . . . ?
C12 N4 C13 C14 -1.2(15) . . . . ?
C12 N4 C13 C15 179.9(12) . . . . ?
C12 N3 C14 C13 0.7(14) . . . . ?
Pb2 N3 C14 C13 -178.4(8) . . . . ?
C12 N3 C14 C16 -172.1(11) . . . . ?
Pb2 N3 C14 C16 8.9(14) . . . . ?
N4 C13 C14 N3 0.4(15) . . . . ?
C15 C13 C14 N3 179.0(13) . . . . ?
N4 C13 C14 C16 171.3(13) . . . . ?
C15 C13 C14 C16 -10(3) . . . . ?
Pb3 O5 C15 O6 0.1(16) 4_565 . . . ?
Pb3 O5 C15 C13 177.5(9) 4_565 . . . ?
Pb1 O6 C15 O5 136.6(12) 1_545 . . . ?
Pb1 O6 C15 C13 -40.7(15) 1_545 . . . ?
N4 C13 C15 O5 -16.4(19) . . . . ?
C14 C13 C15 O5 165.1(14) . . . . ?
N4 C13 C15 O6 161.2(13) . . . . ?
C14 C13 C15 O6 -17(2) . . . . ?
Pb3 O7 C16 O8 -18.0(12) . . . . ?
Pb3 O7 C16 C14 160.9(10) . . . . ?
Pb2 O8 C16 O7 -178.7(8) . . . . ?
Pb2 O8 C16 C14 2.3(15) . . . . ?
N3 C14 C16 O7 173.1(12) . . . . ?
C13 C14 C16 O7 3(2) . . . . ?
N3 C14 C16 O8 -8.0(16) . . . . ?
C13 C14 C16 O8 -178.4(13) . . . . ?
N4 C12 C17 C22 32(2) . . . . ?
N3 C12 C17 C22 -148.0(16) . . . . ?
N4 C12 C17 C18 -151.9(16) . . . . ?
N3 C12 C17 C18 28(2) . . . . ?
C22 C17 C18 C19 0(3) . . . . ?
C12 C17 C18 C19 -176.2(18) . . . . ?
C17 C18 C19 C20 1(3) . . . . ?
C18 C19 C20 C21 -3(4) . . . . ?
C19 C20 C21 C22 4(4) . . . . ?
C18 C17 C22 C21 1(3) . . . . ?
C12 C17 C22 C21 177.0(17) . . . . ?
C20 C21 C22 C17 -3(3) . . . . ?
